data_7002099
loop_
_publ_author_name
'Gardner, Benedict M.'
'McMaster, Jonathan'
'Liddle, Stephen T.'

_publ_section_title
;
 Synthesis and structure of a bis-N-heterocyclic carbene complex of
 uranium tetrachloride exhibiting short Cl&#x22EF;Ccarbene contacts
;
_journal_issue 35
_journal_name_full 'Dalton Transactions'
_journal_page_first 6924
_journal_paper_doi 10.1039/b906000f
_journal_year 2009
_chemical_formula_moiety 'C54 H72 Cl4 N4 U, C4 H8 O'
_chemical_formula_sum 'C58 H80 Cl4 N4 O U'
_chemical_formula_weight 1229.09
_chemical_name_systematic
;
?
;
_space_group_IT_number 148
_symmetry_cell_setting hexagonal
_symmetry_space_group_name_Hall '-R 3'
_symmetry_space_group_name_H-M 'R -3 :H'
_atom_sites_solution_hydrogens 'geom, Me from difmap'
_atom_sites_solution_primary direct
_atom_sites_solution_secondary difmap
_audit_creation_method 'enCIFer editing of SHELXL97 CIF output'
_cell_angle_alpha 90.00
_cell_angle_beta 90.00
_cell_angle_gamma 120.00
_cell_formula_units_Z 18
_cell_length_a 47.5395(12)
_cell_length_b 47.5395(12)
_cell_length_c 13.8960(7)
_cell_measurement_reflns_used 6677
_cell_measurement_temperature 150(2)
_cell_measurement_theta_max 21.55
_cell_measurement_theta_min 2.27
_cell_volume 27197.5(17)
_computing_cell_refinement 'Bruker SAINT version 6.36A (Bruker, 2000)'
_computing_data_collection 'Bruker SMART version 5.625 (Bruker, 2001)'
_computing_data_reduction 'Bruker SAINT; Bruker SHELXTL (Sheldrick, 2008)'
_computing_molecular_graphics 'Bruker SHELXTL'
_computing_publication_material 'enCIFer (Allen et al., 2004); PLATON (Spek, 2003)'
_computing_structure_refinement 'SHELXL97 (Sheldrick, 2008)'
_computing_structure_solution 'Bruker SHELXTL'
_diffrn_ambient_temperature 150(2)
_diffrn_measured_fraction_theta_full 0.996
_diffrn_measured_fraction_theta_max 0.996
_diffrn_measurement_device_type 'Bruker SMART APEX CCD diffractometer'
_diffrn_measurement_method '\w rotation with narrow frames'
_diffrn_radiation_monochromator graphite
_diffrn_radiation_source 'normal-focus sealed tube'
_diffrn_radiation_type MoK\a
_diffrn_radiation_wavelength 0.71073
_diffrn_reflns_av_R_equivalents 0.0653
_diffrn_reflns_av_sigmaI/netI 0.0423
_diffrn_reflns_limit_h_max 51
_diffrn_reflns_limit_h_min -51
_diffrn_reflns_limit_k_max 51
_diffrn_reflns_limit_k_min -51
_diffrn_reflns_limit_l_max 14
_diffrn_reflns_limit_l_min -14
_diffrn_reflns_number 52807
_diffrn_reflns_theta_full 22.50
_diffrn_reflns_theta_max 22.50
_diffrn_reflns_theta_min 1.96
_diffrn_standards_decay_% 0
_diffrn_standards_number 0
_exptl_absorpt_coefficient_mu 2.901
_exptl_absorpt_correction_T_max 0.89
_exptl_absorpt_correction_T_min 0.70
_exptl_absorpt_correction_type multi-scan
_exptl_absorpt_process_details '(SADABS; Bruker, 2001)'
_exptl_crystal_colour 'Pale green'
_exptl_crystal_density_diffrn 1.351
_exptl_crystal_density_method 'not measured'
_exptl_crystal_description Block
_exptl_crystal_F_000 11232
_exptl_crystal_size_max 0.13
_exptl_crystal_size_mid 0.06
_exptl_crystal_size_min 0.04
_refine_diff_density_max 1.852
_refine_diff_density_min -2.157
_refine_diff_density_rms 0.111
_refine_ls_extinction_method none
_refine_ls_goodness_of_fit_ref 1.035
_refine_ls_hydrogen_treatment constr
_refine_ls_matrix_type full
_refine_ls_number_parameters 629
_refine_ls_number_reflns 7869
_refine_ls_number_restraints 45
_refine_ls_restrained_S_all 1.039
_refine_ls_R_factor_all 0.0545
_refine_ls_R_factor_gt 0.0446
_refine_ls_shift/su_max 0.003
_refine_ls_shift/su_mean 0.000
_refine_ls_structure_factor_coef Fsqd
_refine_ls_weighting_details 'calc w=1/[\s^2^(Fo^2^)+(0.0517P)^2^+279.0135P] where P=(Fo^2^+2Fc^2^)/3'
_refine_ls_weighting_scheme calc
_refine_ls_wR_factor_gt 0.1021
_refine_ls_wR_factor_ref 0.1067
_reflns_number_gt 6782
_reflns_number_total 7869
_reflns_threshold_expression I>2\s(I)
_cod_data_source_file b906000f.txt
_cod_data_source_block 1
_cod_depositor_comments
;
The following automatic conversions were performed:
'_symmetry_cell_setting' value 'Hexagonal' changed to 'hexagonal'
according to '/home/saulius/struct/CIF-dictionaries/cif_core.dic'
dictionary named 'cif_core.dic' version 2.4.1 from 2010-06-29.

Automatic conversion script
Id: cif_fix_enum 1527 2010-12-29 10:47:43Z saulius 
;
_cod_original_sg_symbol_H-M 'R -3'
_cod_database_code 7002099

loop_
_symmetry_equiv_pos_as_xyz
'x, y, z'
'-y, x-y, z'
'-x+y, -x, z'
'x+2/3, y+1/3, z+1/3'
'-y+2/3, x-y+1/3, z+1/3'
'-x+y+2/3, -x+1/3, z+1/3'
'x+1/3, y+2/3, z+2/3'
'-y+1/3, x-y+2/3, z+2/3'
'-x+y+1/3, -x+2/3, z+2/3'
'-x, -y, -z'
'y, -x+y, -z'
'x-y, x, -z'
'-x+2/3, -y+1/3, -z+1/3'
'y+2/3, -x+y+1/3, -z+1/3'
'x-y+2/3, x+1/3, -z+1/3'
'-x+1/3, -y+2/3, -z+2/3'
'y+1/3, -x+y+2/3, -z+2/3'
'x-y+1/3, x+2/3, -z+2/3'

loop_
_atom_site_label
_atom_site_type_symbol
_atom_site_fract_x
_atom_site_fract_y
_atom_site_fract_z
_atom_site_U_iso_or_equiv
_atom_site_adp_type
_atom_site_occupancy
_atom_site_symmetry_multiplicity
_atom_site_calc_flag
_atom_site_refinement_flags
_atom_site_disorder_assembly
_atom_site_disorder_group
U1 U 0.711394(6) 0.147933(6) 0.005736(18) 0.02673(11) Uani 1 1 d . . .
Cl1 Cl 0.75314(5) 0.16057(5) 0.14042(13) 0.0437(5) Uani 1 1 d . . .
Cl2 Cl 0.67155(4) 0.09363(4) 0.08822(13) 0.0399(5) Uani 1 1 d . . .
Cl3 Cl 0.66712(5) 0.14547(5) -0.10614(13) 0.0430(5) Uani 1 1 d . . .
Cl4 Cl 0.75535(5) 0.19160(5) -0.10162(14) 0.0457(5) Uani 1 1 d . . .
C1 C 0.72149(16) 0.10594(16) -0.0955(5) 0.0289(16) Uani 1 1 d . . .
N1 N 0.74277(12) 0.09562(13) -0.0772(4) 0.0251(13) Uani 1 1 d . . .
N2 N 0.70337(13) 0.08677(13) -0.1695(4) 0.0278(13) Uani 1 1 d . . .
C2 C 0.73770(17) 0.07004(16) -0.1375(5) 0.0311(17) Uani 1 1 d . . .
H2A H 0.7493 0.0586 -0.1371 0.037 Uiso 1 1 calc R . .
C3 C 0.71341(17) 0.06493(17) -0.1955(5) 0.0327(17) Uani 1 1 d . . .
H3A H 0.7045 0.0493 -0.2456 0.039 Uiso 1 1 calc R . .
C4 C 0.76842(16) 0.10786(17) -0.0053(5) 0.0316(17) Uani 1 1 d . . .
C5 C 0.76200(18) 0.09082(18) 0.0819(5) 0.0353(18) Uani 1 1 d . . .
C6 C 0.7881(2) 0.1015(2) 0.1458(6) 0.050(2) Uani 1 1 d . . .
H6A H 0.7849 0.0906 0.2055 0.061 Uiso 1 1 calc R . .
C7 C 0.8180(2) 0.1271(2) 0.1246(8) 0.061(3) Uani 1 1 d . . .
H7A H 0.8354 0.1339 0.1693 0.074 Uiso 1 1 calc R . .
C8 C 0.8231(2) 0.1431(2) 0.0388(7) 0.056(2) Uani 1 1 d . . .
H8A H 0.8441 0.1607 0.0247 0.067 Uiso 1 1 calc R . .
C9 C 0.79848(18) 0.13459(17) -0.0282(6) 0.0385(19) Uani 1 1 d . . .
C10 C 0.7294(2) 0.06214(19) 0.1053(5) 0.047(2) Uani 1 1 d . . .
H10A H 0.7131 0.0624 0.0604 0.056 Uiso 1 1 calc R . .
C11 C 0.7296(2) 0.0302(2) 0.0888(7) 0.059(2) Uani 1 1 d . . .
H11A H 0.7354 0.0291 0.0218 0.089 Uiso 1 1 calc R . .
H11B H 0.7080 0.0118 0.1025 0.089 Uiso 1 1 calc R . .
H11C H 0.7455 0.0294 0.1317 0.089 Uiso 1 1 calc R . .
C12 C 0.7183(3) 0.0629(3) 0.2090(6) 0.079(3) Uani 1 1 d . . .
H12A H 0.7186 0.0834 0.2199 0.119 Uiso 1 1 calc R . .
H12B H 0.7330 0.0611 0.2546 0.119 Uiso 1 1 calc R . .
H12C H 0.6962 0.0447 0.2184 0.119 Uiso 1 1 calc R . .
C13 C 0.8045(2) 0.15256(19) -0.1233(6) 0.053(2) Uani 1 1 d . . .
H13A H 0.7832 0.1493 -0.1466 0.064 Uiso 1 1 calc R . .
C14 C 0.8173(2) 0.1380(2) -0.1997(7) 0.076(3) Uani 1 1 d . . .
H14A H 0.8013 0.1149 -0.2090 0.114 Uiso 1 1 calc R . .
H14B H 0.8379 0.1402 -0.1777 0.114 Uiso 1 1 calc R . .
H14C H 0.8208 0.1496 -0.2607 0.114 Uiso 1 1 calc R . .
C15 C 0.8278(2) 0.1895(2) -0.1132(9) 0.087(4) Uani 1 1 d . . .
H15A H 0.8197 0.1981 -0.0631 0.130 Uiso 1 1 calc R . .
H15B H 0.8289 0.2002 -0.1746 0.130 Uiso 1 1 calc R . .
H15C H 0.8495 0.1936 -0.0956 0.130 Uiso 1 1 calc R . .
C16 C 0.67834(17) 0.08850(16) -0.2245(5) 0.0299(17) Uani 1 1 d . . .
C17 C 0.68842(18) 0.11140(16) -0.3004(5) 0.0342(18) Uani 1 1 d . . .
C18 C 0.6639(2) 0.11049(18) -0.3576(5) 0.0401(19) Uani 1 1 d . . .
H18A H 0.6695 0.1256 -0.4089 0.048 Uiso 1 1 calc R . .
C19 C 0.6320(2) 0.08838(18) -0.3415(5) 0.044(2) Uani 1 1 d . . .
H19A H 0.6158 0.0878 -0.3832 0.052 Uiso 1 1 calc R . .
C20 C 0.62283(18) 0.06702(18) -0.2661(5) 0.0388(19) Uani 1 1 d . . .
H20A H 0.6004 0.0524 -0.2546 0.047 Uiso 1 1 calc R . .
C21 C 0.64605(17) 0.06652(17) -0.2060(5) 0.0312(17) Uani 1 1 d . . .
C22 C 0.72389(18) 0.13616(17) -0.3174(5) 0.0399(19) Uani 1 1 d . . .
H22A H 0.7354 0.1400 -0.2543 0.048 Uiso 1 1 calc R . .
C23 C 0.7292(2) 0.16867(18) -0.3527(6) 0.052(2) Uani 1 1 d . . .
H23A H 0.7184 0.1765 -0.3091 0.079 Uiso 1 1 calc R . .
H23B H 0.7201 0.1661 -0.4175 0.079 Uiso 1 1 calc R . .
H23C H 0.7525 0.1844 -0.3544 0.079 Uiso 1 1 calc R . .
C24 C 0.7396(2) 0.1230(2) -0.3875(6) 0.062(3) Uani 1 1 d . . .
H24A H 0.7390 0.1038 -0.3595 0.092 Uiso 1 1 calc R . .
H24B H 0.7622 0.1398 -0.3992 0.092 Uiso 1 1 calc R . .
H24C H 0.7276 0.1171 -0.4484 0.092 Uiso 1 1 calc R . .
C25 C 0.63545(17) 0.04234(17) -0.1238(5) 0.0356(18) Uani 1 1 d . . .
H25A H 0.6544 0.0498 -0.0792 0.043 Uiso 1 1 calc R . .
C26 C 0.6269(2) 0.00859(18) -0.1604(6) 0.054(2) Uani 1 1 d . . .
H26A H 0.6211 -0.0064 -0.1058 0.081 Uiso 1 1 calc R . .
H26B H 0.6456 0.0099 -0.1941 0.081 Uiso 1 1 calc R . .
H26C H 0.6084 0.0006 -0.2047 0.081 Uiso 1 1 calc R . .
C27 C 0.60762(17) 0.04074(18) -0.0662(6) 0.0411(19) Uani 1 1 d . . .
H27A H 0.6129 0.0627 -0.0476 0.062 Uiso 1 1 calc R . .
H27B H 0.6041 0.0276 -0.0083 0.062 Uiso 1 1 calc R . .
H27C H 0.5879 0.0308 -0.1055 0.062 Uiso 1 1 calc R . .
C28 C 0.69462(16) 0.18703(17) 0.0981(5) 0.0276(16) Uani 1 1 d . . .
N3 N 0.70671(12) 0.21941(13) 0.0893(4) 0.0248(13) Uani 1 1 d . . .
N4 N 0.66869(12) 0.17750(12) 0.1577(4) 0.0222(12) Uani 1 1 d . . .
C29 C 0.68892(16) 0.22974(16) 0.1420(5) 0.0321(17) Uani 1 1 d . . .
H29A H 0.6928 0.2513 0.1471 0.038 Uiso 1 1 calc R . .
C30 C 0.66515(16) 0.20333(16) 0.1843(5) 0.0282(16) Uani 1 1 d . . .
H30A H 0.6488 0.2026 0.2252 0.034 Uiso 1 1 calc R . .
C31 C 0.73633(16) 0.24238(15) 0.0416(5) 0.0271(16) Uani 1 1 d . . .
C32 C 0.76518(17) 0.25556(17) 0.0943(5) 0.0352(18) Uani 1 1 d . . .
C33 C 0.79296(18) 0.27896(19) 0.0494(7) 0.050(2) Uani 1 1 d . . .
H33A H 0.8129 0.2886 0.0839 0.060 Uiso 1 1 calc R . .
C34 C 0.7929(2) 0.2888(2) -0.0435(7) 0.055(2) Uani 1 1 d . . .
H34A H 0.8125 0.3045 -0.0732 0.067 Uiso 1 1 calc R . .
C35 C 0.7636(2) 0.27530(18) -0.0935(6) 0.050(2) Uani 1 1 d . . .
H35A H 0.7634 0.2825 -0.1571 0.060 Uiso 1 1 calc R . .
C36 C 0.73500(17) 0.25183(17) -0.0529(5) 0.0336(17) Uani 1 1 d . . .
C37 C 0.7663(2) 0.24513(19) 0.1960(6) 0.051(2) Uani 1 1 d . . .
H37A H 0.7468 0.2233 0.2064 0.062 Uiso 1 1 calc R . .
C38 C 0.7651(3) 0.2688(2) 0.2689(6) 0.078(3) Uani 1 1 d . . .
H38A H 0.7450 0.2694 0.2599 0.117 Uiso 1 1 calc R . .
H38B H 0.7838 0.2905 0.2589 0.117 Uiso 1 1 calc R . .
H38C H 0.7657 0.2614 0.3344 0.117 Uiso 1 1 calc R . .
C39 C 0.7964(2) 0.2423(2) 0.2145(8) 0.087(4) Uani 1 1 d . . .
H39A H 0.7987 0.2295 0.1631 0.130 Uiso 1 1 calc R . .
H39B H 0.7942 0.2316 0.2765 0.130 Uiso 1 1 calc R . .
H39C H 0.8156 0.2640 0.2158 0.130 Uiso 1 1 calc R . .
C40 C 0.70278(19) 0.23743(19) -0.1068(5) 0.043(2) Uani 1 1 d . . .
H40A H 0.6876 0.2158 -0.0775 0.052 Uiso 1 1 calc R . .
C41 C 0.6876(2) 0.2586(2) -0.0971(7) 0.062(3) Uani 1 1 d . . .
H41A H 0.6847 0.2616 -0.0288 0.094 Uiso 1 1 calc R . .
H41B H 0.6664 0.2481 -0.1293 0.094 Uiso 1 1 calc R . .
H41C H 0.7017 0.2797 -0.1270 0.094 Uiso 1 1 calc R . .
C42 C 0.7068(3) 0.2320(2) -0.2133(6) 0.066(3) Uani 1 1 d . . .
H42A H 0.7184 0.2198 -0.2191 0.098 Uiso 1 1 calc R . .
H42B H 0.7193 0.2530 -0.2457 0.098 Uiso 1 1 calc R . .
H42C H 0.6854 0.2196 -0.2434 0.098 Uiso 1 1 calc R . .
C43 C 0.64768(16) 0.14509(15) 0.1928(5) 0.0271(16) Uani 1 1 d . . .
C44 C 0.61696(15) 0.12669(16) 0.1530(5) 0.0300(17) Uani 1 1 d . . .
C45 C 0.59666(18) 0.09628(17) 0.1929(6) 0.0401(19) Uani 1 1 d . . .
H45A H 0.5757 0.0829 0.1661 0.048 Uiso 1 1 calc R . .
C46 C 0.60640(19) 0.08510(17) 0.2709(6) 0.042(2) Uani 1 1 d . . .
H46A H 0.5921 0.0643 0.2975 0.050 Uiso 1 1 calc R . .
C47 C 0.63695(19) 0.10429(17) 0.3098(5) 0.0386(19) Uani 1 1 d . . .
H47A H 0.6434 0.0964 0.3632 0.046 Uiso 1 1 calc R . .
C48 C 0.65851(17) 0.13476(17) 0.2732(5) 0.0304(17) Uani 1 1 d . . .
C49 C 0.60514(16) 0.13862(16) 0.0695(5) 0.0325(17) Uani 1 1 d . . .
H49A H 0.6246 0.1575 0.0398 0.039 Uiso 1 1 calc R . .
C50 C 0.58298(19) 0.15088(19) 0.1082(6) 0.045(2) Uani 1 1 d . . .
H50A H 0.5953 0.1691 0.1523 0.068 Uiso 1 1 calc R . .
H50B H 0.5646 0.1333 0.1426 0.068 Uiso 1 1 calc R . .
H50C H 0.5748 0.1581 0.0544 0.068 Uiso 1 1 calc R . .
C51 C 0.58776(18) 0.11308(19) -0.0099(6) 0.046(2) Uani 1 1 d . . .
H51A H 0.6027 0.1064 -0.0363 0.068 Uiso 1 1 calc R . .
H51B H 0.5809 0.1224 -0.0613 0.068 Uiso 1 1 calc R . .
H51C H 0.5687 0.0941 0.0174 0.068 Uiso 1 1 calc R . .
C52 C 0.69205(18) 0.15571(18) 0.3163(5) 0.0379(18) Uani 1 1 d . . .
H52A H 0.7070 0.1693 0.2635 0.045 Uiso 1 1 calc R . .
C53 C 0.6915(2) 0.17857(19) 0.3926(6) 0.050(2) Uani 1 1 d . . .
H53A H 0.6845 0.1928 0.3631 0.074 Uiso 1 1 calc R . .
H53B H 0.7133 0.1918 0.4199 0.074 Uiso 1 1 calc R . .
H53C H 0.6762 0.1658 0.4439 0.074 Uiso 1 1 calc R . .
C54 C 0.7056(2) 0.1355(2) 0.3596(6) 0.052(2) Uani 1 1 d . . .
H54A H 0.7064 0.1212 0.3100 0.078 Uiso 1 1 calc R . .
H54B H 0.6916 0.1223 0.4125 0.078 Uiso 1 1 calc R . .
H54C H 0.7276 0.1500 0.3841 0.078 Uiso 1 1 calc R . .
O1 O 0.7160(2) 0.30965(17) 0.1514(6) 0.116(2) Uani 1 1 d DU . .
C55 C 0.7174(3) 0.3316(2) 0.2217(9) 0.133(3) Uani 1 1 d DU . .
H55A H 0.7172 0.3230 0.2866 0.160 Uiso 1 1 calc R . .
H55B H 0.6981 0.3343 0.2158 0.160 Uiso 1 1 calc R . .
C56 C 0.7478(3) 0.3641(3) 0.2089(10) 0.148(3) Uani 1 1 d DU . .
H56A H 0.7425 0.3814 0.1950 0.178 Uiso 1 1 calc R . .
H56B H 0.7616 0.3702 0.2672 0.178 Uiso 1 1 calc R . .
C57 C 0.7644(3) 0.3588(3) 0.1243(10) 0.147(3) Uani 1 1 d DU . .
H57A H 0.7684 0.3749 0.0733 0.176 Uiso 1 1 calc R . .
H57B H 0.7855 0.3614 0.1445 0.176 Uiso 1 1 calc R . .
C58 C 0.7427(3) 0.3249(2) 0.0869(9) 0.127(3) Uani 1 1 d DU . .
H58A H 0.7349 0.3257 0.0213 0.152 Uiso 1 1 calc R . .
H58B H 0.7546 0.3128 0.0842 0.152 Uiso 1 1 calc R . .

loop_
_atom_site_aniso_label
_atom_site_aniso_U_11
_atom_site_aniso_U_22
_atom_site_aniso_U_33
_atom_site_aniso_U_23
_atom_site_aniso_U_13
_atom_site_aniso_U_12
U1 0.03171(18) 0.02933(17) 0.02394(16) -0.00360(12) -0.00091(11) 0.01886(14)
Cl1 0.0441(11) 0.0594(13) 0.0368(11) -0.0086(9) -0.0092(9) 0.0327(10)
Cl2 0.0445(11) 0.0404(11) 0.0340(11) 0.0015(8) 0.0106(8) 0.0205(9)
Cl3 0.0526(12) 0.0556(12) 0.0302(10) -0.0079(9) -0.0110(9) 0.0341(10)
Cl4 0.0488(12) 0.0397(11) 0.0514(13) 0.0072(9) 0.0127(10) 0.0242(10)
C1 0.032(4) 0.031(4) 0.021(4) 0.009(3) -0.005(3) 0.013(3)
N1 0.019(3) 0.032(3) 0.026(3) 0.004(3) 0.000(2) 0.014(3)
N2 0.036(3) 0.033(3) 0.020(3) 0.004(3) 0.002(3) 0.022(3)
C2 0.043(4) 0.030(4) 0.031(4) -0.003(3) 0.003(4) 0.026(4)
C3 0.045(5) 0.035(4) 0.025(4) -0.005(3) -0.001(4) 0.026(4)
C4 0.032(4) 0.037(4) 0.037(4) -0.004(3) -0.002(3) 0.026(4)
C5 0.045(5) 0.049(5) 0.026(4) -0.007(4) -0.005(4) 0.034(4)
C6 0.068(6) 0.065(6) 0.042(5) -0.014(4) -0.018(5) 0.051(6)
C7 0.062(7) 0.062(6) 0.079(7) -0.041(6) -0.039(6) 0.044(6)
C8 0.038(5) 0.045(5) 0.090(8) -0.019(5) -0.010(5) 0.024(4)
C9 0.038(5) 0.028(4) 0.055(5) -0.004(4) 0.001(4) 0.020(4)
C10 0.060(6) 0.059(5) 0.035(5) 0.016(4) 0.014(4) 0.041(5)
C11 0.051(5) 0.056(6) 0.069(6) 0.024(5) 0.029(5) 0.026(5)
C12 0.113(9) 0.137(10) 0.038(5) 0.029(6) 0.028(6) 0.100(8)
C13 0.044(5) 0.044(5) 0.076(6) 0.019(5) 0.023(5) 0.025(4)
C14 0.083(7) 0.074(7) 0.080(7) 0.040(6) 0.045(6) 0.045(6)
C15 0.049(6) 0.037(5) 0.162(11) 0.038(6) 0.021(7) 0.013(5)
C16 0.040(5) 0.023(4) 0.030(4) -0.009(3) -0.008(3) 0.018(4)
C17 0.053(5) 0.030(4) 0.023(4) -0.005(3) -0.004(4) 0.024(4)
C18 0.063(6) 0.037(5) 0.027(4) -0.002(3) -0.013(4) 0.030(4)
C19 0.053(5) 0.037(5) 0.039(5) 0.000(4) -0.015(4) 0.021(4)
C20 0.040(5) 0.038(4) 0.039(5) -0.006(4) -0.012(4) 0.020(4)
C21 0.044(5) 0.034(4) 0.018(4) -0.006(3) -0.004(3) 0.021(4)
C22 0.051(5) 0.040(5) 0.024(4) 0.006(3) -0.004(3) 0.019(4)
C23 0.074(6) 0.033(5) 0.038(5) 0.005(4) -0.002(4) 0.017(4)
C24 0.068(6) 0.061(6) 0.062(6) 0.019(5) 0.012(5) 0.038(5)
C25 0.036(4) 0.034(4) 0.038(4) -0.002(3) -0.004(3) 0.018(4)
C26 0.069(6) 0.040(5) 0.056(6) 0.008(4) 0.014(5) 0.030(5)
C27 0.037(4) 0.041(5) 0.048(5) 0.002(4) 0.005(4) 0.021(4)
C28 0.025(4) 0.040(5) 0.021(4) 0.002(3) -0.010(3) 0.019(3)
N3 0.026(3) 0.026(3) 0.019(3) -0.001(2) 0.001(2) 0.011(3)
N4 0.024(3) 0.023(3) 0.021(3) 0.003(2) 0.009(2) 0.012(3)
C29 0.035(4) 0.021(4) 0.043(5) -0.008(3) 0.000(4) 0.016(4)
C30 0.025(4) 0.033(4) 0.026(4) -0.003(3) 0.005(3) 0.014(3)
C31 0.028(4) 0.022(4) 0.029(4) -0.003(3) 0.004(3) 0.011(3)
C32 0.028(4) 0.029(4) 0.045(5) -0.001(3) 0.000(4) 0.012(4)
C33 0.028(5) 0.043(5) 0.067(6) -0.008(4) 0.008(4) 0.009(4)
C34 0.036(5) 0.043(5) 0.073(7) 0.008(5) 0.029(5) 0.009(4)
C35 0.058(6) 0.038(5) 0.046(5) 0.011(4) 0.020(5) 0.018(5)
C36 0.036(4) 0.031(4) 0.033(4) -0.001(3) 0.004(3) 0.016(4)
C37 0.047(5) 0.037(5) 0.053(6) 0.001(4) -0.018(4) 0.007(4)
C38 0.095(8) 0.062(6) 0.041(6) -0.011(5) -0.003(5) 0.013(6)
C39 0.062(7) 0.069(7) 0.112(9) -0.005(6) -0.054(6) 0.021(6)
C40 0.053(5) 0.039(5) 0.032(5) 0.006(4) 0.000(4) 0.018(4)
C41 0.060(6) 0.071(6) 0.063(6) 0.006(5) -0.011(5) 0.037(5)
C42 0.105(8) 0.062(6) 0.032(5) -0.002(4) -0.012(5) 0.043(6)
C43 0.033(4) 0.022(4) 0.028(4) 0.000(3) 0.006(3) 0.014(3)
C44 0.020(4) 0.029(4) 0.038(4) -0.001(3) 0.008(3) 0.011(3)
C45 0.036(4) 0.026(4) 0.056(5) -0.004(4) 0.009(4) 0.014(4)
C46 0.048(5) 0.025(4) 0.054(5) 0.013(4) 0.024(4) 0.019(4)
C47 0.052(5) 0.036(5) 0.034(4) 0.010(4) 0.016(4) 0.027(4)
C48 0.040(4) 0.037(4) 0.022(4) 0.002(3) 0.009(3) 0.025(4)
C49 0.029(4) 0.028(4) 0.038(4) -0.002(3) -0.003(3) 0.012(3)
C50 0.049(5) 0.050(5) 0.046(5) -0.010(4) -0.012(4) 0.031(4)
C51 0.039(5) 0.044(5) 0.052(5) -0.013(4) -0.008(4) 0.020(4)
C52 0.045(5) 0.053(5) 0.025(4) 0.008(4) 0.002(3) 0.032(4)
C53 0.055(5) 0.048(5) 0.044(5) -0.005(4) -0.015(4) 0.023(4)
C54 0.062(6) 0.078(6) 0.037(5) 0.007(4) 0.000(4) 0.050(5)
O1 0.113(5) 0.062(4) 0.151(6) -0.003(4) 0.062(4) 0.027(3)
C55 0.126(5) 0.075(4) 0.153(6) -0.015(4) 0.065(5) 0.017(4)
C56 0.135(6) 0.086(4) 0.157(6) -0.022(4) 0.063(5) 0.004(4)
C57 0.130(6) 0.087(5) 0.156(6) -0.018(5) 0.064(5) 0.004(4)
C58 0.117(5) 0.073(4) 0.152(6) -0.008(4) 0.064(4) 0.019(4)

loop_
_atom_type_symbol
_atom_type_description
_atom_type_scat_dispersion_real
_atom_type_scat_dispersion_imag
_atom_type_scat_source
C C 0.0033 0.0016 'International Tables Vol C Tables 4.2.6.8 and 6.1.1.4'
H H 0.0000 0.0000 'International Tables Vol C Tables 4.2.6.8 and 6.1.1.4'
N N 0.0061 0.0033 'International Tables Vol C Tables 4.2.6.8 and 6.1.1.4'
O O 0.0106 0.0060 'International Tables Vol C Tables 4.2.6.8 and 6.1.1.4'
Cl Cl 0.1484 0.1585 'International Tables Vol C Tables 4.2.6.8 and 6.1.1.4'
U U -9.6767 9.6646 'International Tables Vol C Tables 4.2.6.8 and 6.1.1.4'

loop_
_geom_angle_atom_site_label_1
_geom_angle_atom_site_label_2
_geom_angle_atom_site_label_3
_geom_angle
_geom_angle_site_symmetry_1
_geom_angle_site_symmetry_3
_geom_angle_publ_flag
Cl4 U1 Cl1 90.74(6) . . ?
Cl4 U1 Cl3 90.13(7) . . ?
Cl1 U1 Cl3 165.75(6) . . ?
Cl4 U1 Cl2 164.02(6) . . ?
Cl1 U1 Cl2 90.30(6) . . ?
Cl3 U1 Cl2 92.76(6) . . ?
Cl4 U1 C1 85.43(14) . . ?
Cl1 U1 C1 98.72(14) . . ?
Cl3 U1 C1 95.52(14) . . ?
Cl2 U1 C1 78.65(14) . . ?
Cl4 U1 C28 96.99(15) . . ?
Cl1 U1 C28 87.25(13) . . ?
Cl3 U1 C28 78.53(13) . . ?
Cl2 U1 C28 98.98(15) . . ?
C1 U1 C28 173.55(19) . . ?
N1 C1 N2 103.8(6) . . ?
N1 C1 U1 128.2(4) . . ?
N2 C1 U1 127.5(4) . . ?
C1 N1 C2 111.7(5) . . ?
C1 N1 C4 127.9(5) . . ?
C2 N1 C4 120.4(5) . . ?
C1 N2 C3 111.0(6) . . ?
C1 N2 C16 128.6(5) . . ?
C3 N2 C16 120.2(5) . . ?
C3 C2 N1 106.2(6) . . ?
C2 C3 N2 107.3(6) . . ?
C9 C4 C5 123.5(7) . . ?
C9 C4 N1 118.7(6) . . ?
C5 C4 N1 117.7(6) . . ?
C6 C5 C4 116.2(7) . . ?
C6 C5 C10 121.1(7) . . ?
C4 C5 C10 122.7(6) . . ?
C7 C6 C5 121.8(8) . . ?
C6 C7 C8 119.9(8) . . ?
C7 C8 C9 122.3(8) . . ?
C8 C9 C4 116.3(7) . . ?
C8 C9 C13 121.6(8) . . ?
C4 C9 C13 122.0(7) . . ?
C5 C10 C11 110.6(6) . . ?
C5 C10 C12 113.1(8) . . ?
C11 C10 C12 109.5(7) . . ?
C9 C13 C15 112.7(8) . . ?
C9 C13 C14 110.5(6) . . ?
C15 C13 C14 110.6(7) . . ?
C21 C16 C17 122.7(6) . . ?
C21 C16 N2 119.5(6) . . ?
C17 C16 N2 117.6(6) . . ?
C18 C17 C16 116.4(7) . . ?
C18 C17 C22 121.5(6) . . ?
C16 C17 C22 122.1(6) . . ?
C19 C18 C17 121.4(7) . . ?
C18 C19 C20 121.0(7) . . ?
C19 C20 C21 120.7(7) . . ?
C16 C21 C20 117.8(6) . . ?
C16 C21 C25 122.3(6) . . ?
C20 C21 C25 119.9(7) . . ?
C17 C22 C23 113.3(7) . . ?
C17 C22 C24 111.2(6) . . ?
C23 C22 C24 110.0(6) . . ?
C27 C25 C21 112.7(6) . . ?
C27 C25 C26 110.8(6) . . ?
C21 C25 C26 110.9(6) . . ?
N3 C28 N4 103.5(5) . . ?
N3 C28 U1 129.7(4) . . ?
N4 C28 U1 126.4(4) . . ?
C28 N3 C29 111.7(5) . . ?
C28 N3 C31 127.0(5) . . ?
C29 N3 C31 121.0(5) . . ?
C28 N4 C30 111.2(5) . . ?
C28 N4 C43 126.2(5) . . ?
C30 N4 C43 122.5(5) . . ?
C30 C29 N3 106.3(6) . . ?
C29 C30 N4 107.4(6) . . ?
C32 C31 C36 122.6(6) . . ?
C32 C31 N3 117.9(6) . . ?
C36 C31 N3 119.4(6) . . ?
C33 C32 C31 117.0(7) . . ?
C33 C32 C37 120.8(7) . . ?
C31 C32 C37 122.2(6) . . ?
C34 C33 C32 122.3(8) . . ?
C33 C34 C35 119.0(7) . . ?
C36 C35 C34 121.6(8) . . ?
C35 C36 C31 117.3(7) . . ?
C35 C36 C40 121.8(7) . . ?
C31 C36 C40 120.9(6) . . ?
C32 C37 C39 112.1(8) . . ?
C32 C37 C38 110.9(7) . . ?
C39 C37 C38 109.5(8) . . ?
C41 C40 C36 111.4(6) . . ?
C41 C40 C42 110.0(7) . . ?
C36 C40 C42 111.6(7) . . ?
C44 C43 C48 123.1(6) . . ?
C44 C43 N4 119.2(6) . . ?
C48 C43 N4 117.4(6) . . ?
C43 C44 C45 117.5(7) . . ?
C43 C44 C49 122.6(6) . . ?
C45 C44 C49 120.0(6) . . ?
C46 C45 C44 121.3(7) . . ?
C47 C46 C45 119.7(7) . . ?
C46 C47 C48 122.1(7) . . ?
C47 C48 C43 116.4(7) . . ?
C47 C48 C52 121.8(6) . . ?
C43 C48 C52 121.9(6) . . ?
C44 C49 C50 109.1(6) . . ?
C44 C49 C51 114.0(6) . . ?
C50 C49 C51 110.5(6) . . ?
C48 C52 C54 112.3(6) . . ?
C48 C52 C53 110.7(6) . . ?
C54 C52 C53 109.7(6) . . ?
C55 O1 C58 111.1(8) . . ?
O1 C55 C56 110.1(8) . . ?
C57 C56 C55 103.5(9) . . ?
C58 C57 C56 108.2(9) . . ?
O1 C58 C57 106.8(8) . . ?

loop_
_geom_bond_atom_site_label_1
_geom_bond_atom_site_label_2
_geom_bond_distance
_geom_bond_site_symmetry_2
_geom_bond_publ_flag
U1 Cl4 2.5621(19) . ?
U1 Cl1 2.5711(18) . ?
U1 Cl3 2.5717(18) . ?
U1 Cl2 2.5838(18) . ?
U1 C1 2.675(7) . ?
U1 C28 2.687(7) . ?
C1 N1 1.351(8) . ?
C1 N2 1.358(8) . ?
N1 C2 1.395(8) . ?
N1 C4 1.454(8) . ?
N2 C3 1.390(8) . ?
N2 C16 1.450(8) . ?
C2 C3 1.328(9) . ?
C4 C9 1.394(10) . ?
C4 C5 1.403(10) . ?
C5 C6 1.398(10) . ?
C5 C10 1.501(11) . ?
C6 C7 1.366(12) . ?
C7 C8 1.368(13) . ?
C8 C9 1.386(11) . ?
C9 C13 1.521(11) . ?
C10 C11 1.539(11) . ?
C10 C12 1.541(10) . ?
C13 C15 1.543(12) . ?
C13 C14 1.549(12) . ?
C16 C21 1.382(10) . ?
C16 C17 1.416(9) . ?
C17 C18 1.395(10) . ?
C17 C22 1.517(10) . ?
C18 C19 1.365(10) . ?
C19 C20 1.370(10) . ?
C20 C21 1.394(10) . ?
C21 C25 1.518(9) . ?
C22 C23 1.518(10) . ?
C22 C24 1.537(11) . ?
C25 C27 1.515(9) . ?
C25 C26 1.532(10) . ?
C28 N3 1.353(8) . ?
C28 N4 1.360(8) . ?
N3 C29 1.381(8) . ?
N3 C31 1.441(8) . ?
N4 C30 1.371(8) . ?
N4 C43 1.439(8) . ?
C29 C30 1.334(9) . ?
C31 C32 1.396(9) . ?
C31 C36 1.401(9) . ?
C32 C33 1.379(10) . ?
C32 C37 1.508(10) . ?
C33 C34 1.374(12) . ?
C34 C35 1.391(12) . ?
C35 C36 1.376(10) . ?
C36 C40 1.525(10) . ?
C37 C39 1.522(12) . ?
C37 C38 1.535(12) . ?
C40 C41 1.509(11) . ?
C40 C42 1.531(11) . ?
C43 C44 1.388(9) . ?
C43 C48 1.417(9) . ?
C44 C45 1.390(10) . ?
C44 C49 1.518(10) . ?
C45 C46 1.384(10) . ?
C46 C47 1.382(11) . ?
C47 C48 1.386(10) . ?
C48 C52 1.518(10) . ?
C49 C50 1.534(10) . ?
C49 C51 1.540(9) . ?
C52 C54 1.523(10) . ?
C52 C53 1.530(10) . ?
O1 C55 1.409(5) . ?
O1 C58 1.419(5) . ?
C55 C56 1.508(5) . ?
C56 C57 1.507(5) . ?
C57 C58 1.504(5) . ?
